data_4080552
loop_
_publ_author_name
'Guernon, Hannah'
'Legault, Claude Y.'

_publ_section_title
;
 N-Acyliminoimidazolium Ylides as Precursors to AnionicN-Heterocyclic
 Carbene Ligands: Control of Topology and Reactivity
;
_journal_issue 6
_journal_name_full Organometallics
_journal_page_first 1988
_journal_paper_doi 10.1021/om400078f
_journal_volume 32
_journal_year 2013
_chemical_compound_source 'synthesis as described'
_chemical_formula_moiety 'C52 H58 Ag2 N6 O2'
_chemical_formula_sum 'C46 H52 Ag2 N6 O2'
_chemical_formula_weight 936.7
_chemical_name_systematic
;
 ?
;
_space_group_IT_number 2
_symmetry_cell_setting triclinic
_symmetry_Int_Tables_number 2
_symmetry_space_group_name_Hall '-P 1'
_symmetry_space_group_name_H-M 'P -1'
_atom_sites_solution_hydrogens geom
_atom_sites_solution_primary direct
_atom_sites_solution_secondary difmap
_audit_conform_dict_location ftp://ftp.iucr.org/pub/cif_core.dic
_audit_conform_dict_name cif_core.dic
_audit_conform_dict_version 2.4
_audit_creation_date 2012-09-07T10:09:56-00:00
_audit_creation_method 'WinGX routine CIF_UPDATE'
_cell_angle_alpha 101.011(4)
_cell_angle_beta 109.771(4)
_cell_angle_gamma 98.455(5)
_cell_formula_units_Z 1
_cell_length_a 10.3921(16)
_cell_length_b 10.4385(16)
_cell_length_c 11.1080(17)
_cell_measurement_reflns_used 7153
_cell_measurement_temperature 130(2)
_cell_measurement_theta_max 69.9481
_cell_measurement_theta_min 4.4333
_cell_measurement_wavelength 1.54186
_cell_volume 1083.5(3)
_computing_cell_refinement 'SAINT V7.68A integration software'
_computing_data_collection 'Bruker APEX2 software'
_computing_data_reduction 'SORTAV (Blessing, 1995)'
_computing_molecular_graphics 'Ortep-3 for Windows (Farrugia, 1997)'
_computing_publication_material 'WinGX publication routines (Farrugia, 1999)'
_computing_structure_refinement 'SHELXL-97 (Sheldrick, 2008)'
_computing_structure_solution 'SHELXS-86 (Sheldrick, 1986)'
_diffrn_ambient_temperature 130(2)
_diffrn_detector 'APEX-II CCD'
_diffrn_measured_fraction_theta_full 0.924
_diffrn_measured_fraction_theta_max 0.915
_diffrn_measurement_device '\k-geometry diffractometer'
_diffrn_measurement_device_type 'Bruker APEX-II'
_diffrn_measurement_method '\f or \w oscillation scans'
_diffrn_orient_matrix_type 'x-axis to radiation source'
_diffrn_orient_matrix_UB_11 0.938868E-1
_diffrn_orient_matrix_UB_12 0.627538E-1
_diffrn_orient_matrix_UB_13 0.515995E-1
_diffrn_orient_matrix_UB_21 0.394557E-1
_diffrn_orient_matrix_UB_22 -0.479328E-1
_diffrn_orient_matrix_UB_23 -0.612028E-1
_diffrn_orient_matrix_UB_31 -0.257106E-1
_diffrn_orient_matrix_UB_32 0.617908E-1
_diffrn_orient_matrix_UB_33 -0.583408E-1
_diffrn_radiation_monochromator graphite
_diffrn_radiation_probe x-ray
_diffrn_radiation_type CuK\a
_diffrn_radiation_wavelength 1.54186
_diffrn_reflns_av_R_equivalents 0.0242
_diffrn_reflns_av_unetI/netI 0.0816
_diffrn_reflns_limit_h_max 11
_diffrn_reflns_limit_h_min -12
_diffrn_reflns_limit_k_max 12
_diffrn_reflns_limit_k_min -10
_diffrn_reflns_limit_l_max 11
_diffrn_reflns_limit_l_min -13
_diffrn_reflns_number 5074
_diffrn_reflns_reduction_process
;
 Scaled and merged with Sortav
 R.H. Blessing, (1987) Cryst. Rev. 1, 3-58
 R.H. Blessing, (1989) J. Appl. Cryst. 22, 396-397
;
_diffrn_reflns_theta_full 70
_diffrn_reflns_theta_max 70.5
_diffrn_reflns_theta_min 4.43
_diffrn_source 'sealed x-ray tube'
_exptl_absorpt_coefficient_mu 7.588
_exptl_absorpt_correction_T_max 0.753
_exptl_absorpt_correction_T_min 0.638
_exptl_absorpt_correction_type multi-scan
_exptl_absorpt_process_details
;
SADABS-2008/1 - Bruker AXS area detector scaling and absorption correction
;
_exptl_crystal_colour colourless
_exptl_crystal_density_diffrn 1.436
_exptl_crystal_density_method 'not measured'
_exptl_crystal_description prism
_exptl_crystal_F_000 480
_exptl_crystal_size_max 0.168
_exptl_crystal_size_mid 0.143
_exptl_crystal_size_min 0.14
_refine_diff_density_max 1.165
_refine_diff_density_min -0.956
_refine_diff_density_rms 0.167
_refine_ls_extinction_method none
_refine_ls_goodness_of_fit_ref 1.063
_refine_ls_hydrogen_treatment constr
_refine_ls_matrix_type full
_refine_ls_number_parameters 259
_refine_ls_number_reflns 3809
_refine_ls_number_restraints 0
_refine_ls_restrained_S_all 1.063
_refine_ls_R_factor_all 0.0603
_refine_ls_R_factor_gt 0.0326
_refine_ls_shift/su_max 0
_refine_ls_shift/su_mean 0
_refine_ls_structure_factor_coef Fsqd
_refine_ls_weighting_details 'calc w=1/[\s^2^(Fo^2^)+(0.0592P)^2^+0.9053P] where P=(Fo^2^+2Fc^2^)/3'
_refine_ls_weighting_scheme calc
_refine_ls_wR_factor_gt 0.0892
_refine_ls_wR_factor_ref 0.0998
_reflns_number_gt 3506
_reflns_number_total 3809
_reflns_threshold_expression >2\s(I)
_cod_data_source_file om400078f_si_002.cif
_cod_data_source_block complex_3f
_cod_database_code 4080552

loop_
_symmetry_equiv_pos_as_xyz
'x, y, z'
'-x, -y, -z'

loop_
_atom_site_label
_atom_site_type_symbol
_atom_site_fract_x
_atom_site_fract_y
_atom_site_fract_z
_atom_site_U_iso_or_equiv
_atom_site_adp_type
_atom_site_occupancy
_atom_site_symmetry_multiplicity
_atom_site_calc_flag
_atom_site_refinement_flags
C18 C 0.3164(5) 0.0534(4) 0.8744(4) 0.0425(9) Uani 1 1 d .
H18 H 0.3215 -0.0377 0.8521 0.051 Uiso 1 1 calc R
C19 C 0.4378(4) 0.1523(5) 0.9353(4) 0.0403(9) Uani 1 1 d .
H19 H 0.5264 0.1294 0.954 0.048 Uiso 1 1 calc R
C20 C 0.4313(4) 0.2858(4) 0.9699(4) 0.0403(9) Uani 1 1 d .
H20 H 0.5152 0.3541 1.0133 0.048 Uiso 1 1 calc R
C21 C 0.3022(4) 0.3186(4) 0.9406(4) 0.0401(9) Uani 1 1 d .
H21 H 0.297 0.4096 0.9635 0.048 Uiso 1 1 calc R
C22 C 0.1790(4) 0.2176(4) 0.8773(4) 0.0402(9) Uani 1 1 d .
H22 H 0.0898 0.2395 0.8562 0.048 Uiso 1 1 calc R
C23 C 0.1884(4) 0.0856(4) 0.8455(4) 0.0409(9) Uani 1 1 d .
H23 H 0.1051 0.0165 0.8032 0.049 Uiso 1 1 calc R
C1 C 0.0046(4) 0.3829(4) 0.2542(4) 0.0370(9) Uani 1 1 d .
C2 C 0.1540(4) 0.4083(5) 0.2574(6) 0.0580(14) Uani 1 1 d .
H2A H 0.1849 0.3239 0.2505 0.087 Uiso 1 1 calc R
H2B H 0.2167 0.4727 0.3409 0.087 Uiso 1 1 calc R
H2C H 0.1566 0.4447 0.183 0.087 Uiso 1 1 calc R
C3 C -0.0042(7) 0.3028(7) 0.3537(5) 0.0770(18) Uani 1 1 d .
H3A H -0.0995 0.2879 0.3536 0.116 Uiso 1 1 calc R
H3B H 0.0628 0.3529 0.4424 0.116 Uiso 1 1 calc R
H3C H 0.0186 0.2163 0.329 0.116 Uiso 1 1 calc R
C4 C -0.0279(6) 0.5198(6) 0.2900(7) 0.085(2) Uani 1 1 d .
H4A H -0.0249 0.5675 0.2227 0.127 Uiso 1 1 calc R
H4B H 0.042 0.5721 0.3766 0.127 Uiso 1 1 calc R
H4C H -0.1217 0.5078 0.2936 0.127 Uiso 1 1 calc R
C5 C -0.1084(4) 0.3044(4) 0.1189(4) 0.0330(8) Uani 1 1 d .
C6 C -0.2543(4) 0.2330(4) -0.1670(4) 0.0333(8) Uani 1 1 d .
H6 H -0.2577 0.3244 -0.1421 0.04 Uiso 1 1 calc R
C7 C -0.3298(4) 0.1443(4) -0.2847(4) 0.0341(8) Uani 1 1 d .
H7 H -0.3974 0.1611 -0.3588 0.041 Uiso 1 1 calc R
C8 C 0.1920(3) -0.0365(3) 0.1560(3) 0.0255(7) Uani 1 1 d .
C9 C -0.3373(3) -0.0918(3) -0.3868(3) 0.0259(7) Uani 1 1 d .
C10 C -0.4389(4) -0.1991(3) -0.3934(3) 0.0273(7) Uani 1 1 d .
C11 C -0.4777(4) -0.3143(4) -0.4972(4) 0.0307(7) Uani 1 1 d .
C12 C -0.4191(4) -0.3219(4) -0.5935(3) 0.0303(7) Uani 1 1 d .
C13 C -0.3208(4) -0.2109(4) -0.5856(3) 0.0299(7) Uani 1 1 d .
C14 C -0.2788(3) -0.0940(4) -0.4838(3) 0.0311(7) Uani 1 1 d .
C15 C -0.5037(5) -0.1915(4) -0.2899(4) 0.0386(9) Uani 1 1 d .
H15A H -0.4359 -0.2006 -0.2075 0.058 Uiso 1 1 calc R
H15B H -0.5881 -0.2641 -0.3215 0.058 Uiso 1 1 calc R
H15C H -0.5292 -0.1049 -0.2735 0.058 Uiso 1 1 calc R
C16 C -0.4646(4) -0.4454(4) -0.7071(4) 0.0363(8) Uani 1 1 d .
H16A H -0.5165 -0.4243 -0.7898 0.054 Uiso 1 1 calc R
H16B H -0.5252 -0.5166 -0.6919 0.054 Uiso 1 1 calc R
H16C H -0.3816 -0.4756 -0.7134 0.054 Uiso 1 1 calc R
C17 C -0.1745(4) 0.0254(4) -0.4782(4) 0.0430(10) Uani 1 1 d .
H17A H -0.221 0.0994 -0.4923 0.064 Uiso 1 1 calc R
H17B H -0.1371 0.0016 -0.5473 0.064 Uiso 1 1 calc R
H17C H -0.0974 0.053 -0.3912 0.064 Uiso 1 1 calc R
Ag1 Ag 0.08861(2) 0.11089(2) 0.09927(2) 0.02540(11) Uani 1 1 d .
N1 N -0.2909(3) 0.0255(3) -0.2775(3) 0.0266(6) Uani 1 1 d .
N2 N -0.1713(3) 0.1651(3) -0.0901(3) 0.0254(6) Uani 1 1 d .
N3 N -0.0641(3) 0.2265(3) 0.0364(3) 0.0276(6) Uani 1 1 d .
O1 O -0.2296(3) 0.3177(4) 0.0937(3) 0.0585(10) Uani 1 1 d .

loop_
_atom_site_aniso_label
_atom_site_aniso_U_11
_atom_site_aniso_U_22
_atom_site_aniso_U_33
_atom_site_aniso_U_23
_atom_site_aniso_U_13
_atom_site_aniso_U_12
C18 0.051(2) 0.044(2) 0.041(2) 0.0149(19) 0.0232(19) 0.0165(18)
C19 0.041(2) 0.057(2) 0.0333(19) 0.0213(19) 0.0166(16) 0.0231(18)
C20 0.040(2) 0.049(2) 0.0287(18) 0.0113(18) 0.0105(15) 0.0039(17)
C21 0.051(2) 0.039(2) 0.035(2) 0.0099(17) 0.0200(18) 0.0143(17)
C22 0.0358(19) 0.054(2) 0.041(2) 0.0192(19) 0.0199(17) 0.0175(17)
C23 0.040(2) 0.047(2) 0.037(2) 0.0119(18) 0.0181(17) 0.0046(17)
C1 0.0351(18) 0.0298(18) 0.0334(19) -0.0048(16) 0.0019(15) 0.0134(14)
C2 0.035(2) 0.045(2) 0.065(3) -0.015(2) 0.001(2) 0.0031(18)
C3 0.077(4) 0.097(5) 0.034(2) 0.013(3) 0.002(2) 0.002(3)
C4 0.066(3) 0.051(3) 0.086(4) -0.034(3) -0.014(3) 0.035(3)
C5 0.0306(17) 0.0301(17) 0.0318(18) -0.0004(15) 0.0064(14) 0.0110(14)
C6 0.0414(19) 0.0255(17) 0.0326(18) 0.0079(15) 0.0096(15) 0.0163(14)
C7 0.0392(18) 0.0335(18) 0.0269(17) 0.0101(16) 0.0030(14) 0.0202(15)
C8 0.0225(14) 0.0273(16) 0.0261(16) 0.0054(14) 0.0077(13) 0.0097(12)
C9 0.0264(15) 0.0277(16) 0.0211(15) 0.0055(14) 0.0040(12) 0.0116(13)
C10 0.0327(16) 0.0290(17) 0.0227(15) 0.0105(14) 0.0082(13) 0.0147(14)
C11 0.0349(17) 0.0310(17) 0.0266(17) 0.0080(15) 0.0093(14) 0.0138(14)
C12 0.0337(17) 0.0322(18) 0.0225(16) 0.0049(15) 0.0065(13) 0.0131(14)
C13 0.0353(17) 0.0342(18) 0.0227(16) 0.0116(15) 0.0088(14) 0.0145(14)
C14 0.0262(16) 0.0374(19) 0.0261(17) 0.0062(15) 0.0066(13) 0.0075(14)
C15 0.053(2) 0.0348(19) 0.0337(19) 0.0078(16) 0.0239(18) 0.0112(17)
C16 0.053(2) 0.0281(17) 0.0286(18) 0.0055(16) 0.0162(16) 0.0105(16)
C17 0.0367(19) 0.045(2) 0.040(2) 0.0008(18) 0.0167(17) -0.0023(16)
Ag1 0.02735(15) 0.02128(15) 0.02309(15) 0.00256(10) 0.00376(10) 0.01032(10)
N1 0.0295(13) 0.0264(14) 0.0226(13) 0.0069(12) 0.0056(11) 0.0121(11)
N2 0.0268(13) 0.0242(13) 0.0231(13) 0.0055(12) 0.0053(11) 0.0103(10)
N3 0.0270(14) 0.0265(14) 0.0248(14) 0.0048(12) 0.0039(11) 0.0101(11)
O1 0.0307(14) 0.082(2) 0.0444(17) -0.0169(17) 0.0055(12) 0.0238(14)

loop_
_atom_type_symbol
_atom_type_description
_atom_type_scat_dispersion_real
_atom_type_scat_dispersion_imag
_atom_type_scat_source
C C 0.018 0.009 'International Tables Vol C Tables 4.2.6.8 and 6.1.1.4'
H H 0 0 'International Tables Vol C Tables 4.2.6.8 and 6.1.1.4'
Ag Ag 0.131 4.282 'International Tables Vol C Tables 4.2.6.8 and 6.1.1.4'
N N 0.031 0.018 'International Tables Vol C Tables 4.2.6.8 and 6.1.1.4'
O O 0.049 0.032 'International Tables Vol C Tables 4.2.6.8 and 6.1.1.4'

loop_
_geom_angle_atom_site_label_1
_geom_angle_atom_site_label_2
_geom_angle_atom_site_label_3
_geom_angle
_geom_angle_site_symmetry_1
_geom_angle_site_symmetry_3
C23 C18 C19 120.3(4) . .
C18 C19 C20 120.2(4) . .
C21 C20 C19 119.6(4) . .
C20 C21 C22 119.9(4) . .
C23 C22 C21 119.3(4) . .
C18 C23 C22 120.7(4) . .
C2 C1 C4 107.0(4) . .
C2 C1 C3 109.0(4) . .
C4 C1 C3 111.4(5) . .
C2 C1 C5 114.6(3) . .
C4 C1 C5 107.6(3) . .
C3 C1 C5 107.3(4) . .
O1 C5 N3 125.4(3) . .
O1 C5 C1 118.5(3) . .
N3 C5 C1 116.1(3) . .
C7 C6 N2 106.3(3) . .
C6 C7 N1 107.1(3) . .
N2 C8 N1 103.9(3) 2 2
N2 C8 Ag1 129.9(3) 2 .
N1 C8 Ag1 126.0(2) 2 .
C10 C9 C14 122.2(3) . .
C10 C9 N1 119.1(3) . .
C14 C9 N1 118.7(3) . .
C9 C10 C11 118.1(3) . .
C9 C10 C15 120.9(3) . .
C11 C10 C15 121.0(3) . .
C12 C11 C10 121.4(3) . .
C13 C12 C11 118.7(3) . .
C13 C12 C16 120.4(3) . .
C11 C12 C16 120.9(3) . .
C12 C13 C14 121.9(3) . .
C13 C14 C9 117.6(3) . .
C13 C14 C17 121.2(3) . .
C9 C14 C17 121.3(3) . .
C8 Ag1 N3 165.33(12) . .
C8 Ag1 Ag1 80.32(9) . 2
N3 Ag1 Ag1 89.64(7) . 2
C7 N1 C8 111.0(3) . 2
C7 N1 C9 124.7(3) . .
C8 N1 C9 124.0(3) 2 .
C8 N2 C6 111.7(3) 2 .
C8 N2 N3 123.6(3) 2 .
C6 N2 N3 124.2(3) . .
C5 N3 N2 113.0(3) . .
C5 N3 Ag1 124.1(3) . .
N2 N3 Ag1 114.19(19) . .

loop_
_geom_bond_atom_site_label_1
_geom_bond_atom_site_label_2
_geom_bond_distance
_geom_bond_site_symmetry_2
C18 C23 1.367(6) .
C18 C19 1.373(6) .
C19 C20 1.391(6) .
C20 C21 1.380(6) .
C21 C22 1.398(6) .
C22 C23 1.382(6) .
C1 C2 1.524(6) .
C1 C4 1.526(5) .
C1 C3 1.525(8) .
C1 C5 1.537(5) .
C5 O1 1.229(5) .
C5 N3 1.351(4) .
C6 C7 1.346(5) .
C6 N2 1.374(5) .
C7 N1 1.368(5) .
C8 N2 1.348(4) 2
C8 N1 1.364(5) 2
C8 Ag1 2.078(4) .
C9 C10 1.394(5) .
C9 C14 1.403(5) .
C9 N1 1.438(4) .
C10 C11 1.397(5) .
C10 C15 1.512(5) .
C11 C12 1.395(5) .
C12 C13 1.394(5) .
C12 C16 1.508(5) .
C13 C14 1.393(5) .
C14 C17 1.503(5) .
Ag1 N3 2.144(3) .
Ag1 Ag1 2.7682(5) 2
N1 C8 1.364(5) 2
N2 C8 1.348(4) 2
N2 N3 1.419(4) .

loop_
_geom_torsion_atom_site_label_1
_geom_torsion_atom_site_label_2
_geom_torsion_atom_site_label_3
_geom_torsion_atom_site_label_4
_geom_torsion
_geom_torsion_site_symmetry_1
_geom_torsion_site_symmetry_4
C23 C18 C19 C20 0.9(6) . .
C18 C19 C20 C21 -1.0(6) . .
C19 C20 C21 C22 0.3(6) . .
C20 C21 C22 C23 0.5(6) . .
C19 C18 C23 C22 -0.1(6) . .
C21 C22 C23 C18 -0.6(6) . .
C2 C1 C5 O1 -155.7(5) . .
C4 C1 C5 O1 -36.9(6) . .
C3 C1 C5 O1 83.0(5) . .
C2 C1 C5 N3 23.7(6) . .
C4 C1 C5 N3 142.5(5) . .
C3 C1 C5 N3 -97.6(5) . .
N2 C6 C7 N1 -0.4(4) . .
C14 C9 C10 C11 3.1(5) . .
N1 C9 C10 C11 -177.1(3) . .
C14 C9 C10 C15 -177.8(4) . .
N1 C9 C10 C15 2.0(5) . .
C9 C10 C11 C12 -1.3(5) . .
C15 C10 C11 C12 179.6(4) . .
C10 C11 C12 C13 -0.6(5) . .
C10 C11 C12 C16 -178.4(4) . .
C11 C12 C13 C14 0.8(6) . .
C16 C12 C13 C14 178.5(4) . .
C12 C13 C14 C9 1.0(5) . .
C12 C13 C14 C17 -179.0(4) . .
C10 C9 C14 C13 -3.0(5) . .
N1 C9 C14 C13 177.3(3) . .
C10 C9 C14 C17 177.0(4) . .
N1 C9 C14 C17 -2.8(5) . .
N2 C8 Ag1 N3 58.2(6) 2 .
N1 C8 Ag1 N3 -115.4(4) 2 .
N2 C8 Ag1 Ag1 10.8(3) 2 2
N1 C8 Ag1 Ag1 -162.8(3) 2 2
C6 C7 N1 C8 0.5(4) . 2
C6 C7 N1 C9 -173.8(3) . .
C10 C9 N1 C7 -104.4(4) . .
C14 C9 N1 C7 75.4(4) . .
C10 C9 N1 C8 82.1(4) . 2
C14 C9 N1 C8 -98.2(4) . 2
C7 C6 N2 C8 0.2(4) . 2
C7 C6 N2 N3 172.5(3) . .
O1 C5 N3 N2 3.9(6) . .
C1 C5 N3 N2 -175.5(3) . .
O1 C5 N3 Ag1 -141.7(4) . .
C1 C5 N3 Ag1 39.0(5) . .
C8 N2 N3 C5 -137.8(3) 2 .
C6 N2 N3 C5 50.8(5) . .
C8 N2 N3 Ag1 11.4(4) 2 .
C6 N2 N3 Ag1 -160.1(3) . .
C8 Ag1 N3 C5 84.4(5) . .
Ag1 Ag1 N3 C5 131.0(3) 2 .
C8 Ag1 N3 N2 -60.8(5) . .
Ag1 Ag1 N3 N2 -14.2(2) 2 .
